data_1575235
loop_
_publ_author_name
'Sabharwal, Gazal'
'Dwivedi, Khilesh C.'
'Balakrishna, Maravanji S.'

_publ_section_title
;
 Multifunctional PNN-NiII pincer catalyst for C--C and C--N bond formation
 via alkylation, cross-coupling, and hydroamination reactions
;
_journal_issue 18
_journal_name_full 'Catalysis Science &amp; Technology'
_journal_page_first 5275
_journal_page_last 5284
_journal_paper_doi 10.1039/D5CY00718F
_journal_volume 15
_journal_year 2025
_chemical_formula_moiety 'C25 H21 N2 O2 P'
_chemical_formula_sum 'C25 H21 N2 O2 P'
_chemical_formula_weight 412.41
_space_group_crystal_system orthorhombic
_space_group_IT_number 19
_space_group_name_Hall 'P 2ac 2ab'
_space_group_name_H-M_alt 'P 21 21 21'
_atom_sites_solution_hydrogens mixed
_atom_sites_solution_primary iterative
_audit_creation_date 2023-09-06
_audit_creation_method
;
Olex2 1.5
(compiled 2023.03.06 svn.rbb2c1857 for OlexSys, GUI svn.r6748)
;
_audit_update_record
;
2024-05-30 deposited with the CCDC.	2025-07-25 downloaded from the CCDC.
;
_cell_angle_alpha 90
_cell_angle_beta 90
_cell_angle_gamma 90
_cell_formula_units_Z 4
_cell_length_a 9.2533(2)
_cell_length_b 14.3859(3)
_cell_length_c 15.5532(4)
_cell_measurement_reflns_used 5747
_cell_measurement_temperature 150.00(10)
_cell_measurement_theta_max 25.5910
_cell_measurement_theta_min 2.5510
_cell_volume 2070.40(8)
_computing_cell_refinement 'CrysAlisPro 1.171.41.93a (Rigaku OD, 2020)'
_computing_data_collection 'CrysAlisPro 1.171.41.93a (Rigaku OD, 2020)'
_computing_data_reduction 'CrysAlisPro 1.171.41.93a (Rigaku OD, 2020)'
_computing_molecular_graphics 'Olex2 1.5 (Dolomanov et al., 2009)'
_computing_publication_material 'Olex2 1.5 (Dolomanov et al., 2009)'
_computing_structure_refinement 'SHELXL 2018/3 (Sheldrick, 2015)'
_computing_structure_solution 'olex2.solve 1.5 (Bourhis et al., 2015)'
_diffrn_ambient_temperature 150.15
_diffrn_measured_fraction_theta_full 1.000
_diffrn_measured_fraction_theta_max 0.904
_diffrn_measurement_details
;
List of Runs (angles in degrees, time in seconds):

  # Type    Start    End  Width  t~exp~   \w     \q     \k     \f   Frames
#--------------------------------------------------------------------------
  1  \f    187.79 323.79   0.50    4.00  15.81  -9.84 -59.25    --   272
  2  \f     -6.01 129.99   0.50    4.00   6.61  -9.84 -31.50    --   272
  3  \w   -100.81  15.69   0.50    4.00    --   -9.84 -59.25  20.08  233
;
_diffrn_measurement_device 'abstract diffractometer'
_diffrn_measurement_device_type 'Saxi-CrysAlisPro-abstract goniometer imported SAXI images'
_diffrn_measurement_method '\w and \f scans'
_diffrn_radiation_type MoK\a
_diffrn_radiation_wavelength 0.71073
_diffrn_reflns_av_R_equivalents 0.0576
_diffrn_reflns_av_unetI/netI 0.0553
_diffrn_reflns_Laue_measured_fraction_full 1.000
_diffrn_reflns_Laue_measured_fraction_max 0.904
_diffrn_reflns_limit_h_max 14
_diffrn_reflns_limit_h_min -14
_diffrn_reflns_limit_k_max 20
_diffrn_reflns_limit_k_min -21
_diffrn_reflns_limit_l_max 20
_diffrn_reflns_limit_l_min -24
_diffrn_reflns_number 33517
_diffrn_reflns_point_group_measured_fraction_full 1.000
_diffrn_reflns_point_group_measured_fraction_max 0.854
_diffrn_reflns_theta_full 25.242
_diffrn_reflns_theta_max 33.713
_diffrn_reflns_theta_min 1.928
_exptl_absorpt_coefficient_mu 0.157
_exptl_absorpt_correction_T_max 1.00000
_exptl_absorpt_correction_T_min 0.71160
_exptl_absorpt_correction_type multi-scan
_exptl_absorpt_process_details
;
CrysAlisPro 1.171.41.93a (Rigaku Oxford Diffraction, 2020)
Empirical absorption correction using spherical harmonics,
implemented in SCALE3 ABSPACK scaling algorithm.
;
_exptl_crystal_colour colourless
_exptl_crystal_colour_primary colourless
_exptl_crystal_density_diffrn 1.323
_exptl_crystal_description block
_exptl_crystal_F_000 864
_exptl_crystal_size_max 0.103
_exptl_crystal_size_mid 0.066
_exptl_crystal_size_min 0.048
_refine_diff_density_max 0.218
_refine_diff_density_min -0.306
_refine_diff_density_rms 0.054
_refine_ls_abs_structure_details
;
 Flack x determined using 2023 quotients [(I+)-(I-)]/[(I+)+(I-)]
 (Parsons, Flack and Wagner, Acta Cryst. B69 (2013) 249-259).
;
_refine_ls_abs_structure_Flack -0.01(4)
_refine_ls_extinction_method none
_refine_ls_goodness_of_fit_ref 1.049
_refine_ls_hydrogen_treatment mixed
_refine_ls_matrix_type full
_refine_ls_number_parameters 275
_refine_ls_number_reflns 7056
_refine_ls_number_restraints 0
_refine_ls_restrained_S_all 1.049
_refine_ls_R_factor_all 0.0671
_refine_ls_R_factor_gt 0.0445
_refine_ls_shift/su_max 0.001
_refine_ls_shift/su_mean 0.000
_refine_ls_structure_factor_coef Fsqd
_refine_ls_weighting_details 'w=1/[\s^2^(Fo^2^)+(0.0332P)^2^+0.4136P] where P=(Fo^2^+2Fc^2^)/3'
_refine_ls_weighting_scheme calc
_refine_ls_wR_factor_gt 0.0859
_refine_ls_wR_factor_ref 0.0938
_reflns_Friedel_coverage 0.697
_reflns_Friedel_fraction_full 1.000
_reflns_Friedel_fraction_max 0.790
_reflns_number_gt 5653
_reflns_number_total 7056
_reflns_threshold_expression 'I > 2\s(I)'
_cod_data_source_file d5cy00718f2.cif
_cod_data_source_block OPN(H)N_6
_cod_depositor_comments 'Adding full bibliography for 1575233--1575235.cif.'
_cod_database_code 1575235
_shelx_shelxl_version_number 2018/3
_shelx_space_group_comment
;
The symmetry employed for this shelxl refinement is uniquely defined
by the following loop, which should always be used as a source of
symmetry information in preference to the above space-group names.
They are only intended as comments.
;
_shelx_estimated_absorpt_t_max 0.992
_shelx_estimated_absorpt_t_min 0.984
_olex2_refinement_description
;
1. Fixed Uiso
 At 1.2 times of:
  All C(H) groups, All C(H,H) groups
2.a Secondary CH2 refined with riding coordinates:
 C6(H6A,H6B)
2.b Aromatic/amide H refined with riding coordinates:
 C15(H15), C12(H12), C21(H21), C25(H25), C4(H4), C19(H19), C11(H11), C24(H24),
 C10(H10), C16(H16), C18(H18), C9(H9), C23(H23), C22(H22), C2(H2), C17(H17),
 C1(H1), C3(H3)
;
_olex2_submission_special_instructions 'No special instructions were received'
_oxdiff_exptl_absorpt_empirical_details
;
Empirical correction (ABSPACK) includes:
- Absorption correction using spherical harmonics
- Frame scaling
;

loop_
_space_group_symop_operation_xyz
'x, y, z'
'-x+1/2, -y, z+1/2'
'-x, y+1/2, -z+1/2'
'x+1/2, -y+1/2, -z'

loop_
_atom_site_label
_atom_site_type_symbol
_atom_site_fract_x
_atom_site_fract_y
_atom_site_fract_z
_atom_site_U_iso_or_equiv
_atom_site_adp_type
_atom_site_occupancy
_atom_site_site_symmetry_order
_atom_site_calc_flag
_atom_site_refinement_flags_posn
_atom_site_refinement_flags_adp
_atom_site_refinement_flags_occupancy
_atom_site_disorder_assembly
_atom_site_disorder_group
P1 P 0.61944(5) 0.55143(3) 0.39766(3) 0.01801(10) Uani 1 1 d . . . . .
O2 O 0.69139(16) 0.58672(10) 0.47734(9) 0.0231(3) Uani 1 1 d . . . . .
O1 O 0.9285(2) 0.32549(13) 0.36580(13) 0.0487(5) Uani 1 1 d . . . . .
N004 N 0.90100(19) 0.44696(13) 0.45599(12) 0.0271(4) Uani 1 1 d . . . . .
N005 N 1.2245(2) 0.48361(14) 0.57177(14) 0.0352(5) Uani 1 1 d . . . . .
C20 C 0.4525(2) 0.61333(13) 0.37977(13) 0.0207(4) Uani 1 1 d . . . . .
C14 C 0.7268(2) 0.56936(14) 0.30263(12) 0.0212(4) Uani 1 1 d . . . . .
C13 C 0.5799(2) 0.42816(12) 0.40275(13) 0.0209(4) Uani 1 1 d . . . . .
C15 C 0.8039(2) 0.65242(16) 0.29715(15) 0.0278(5) Uani 1 1 d . . . . .
H15 H 0.802786 0.694877 0.343927 0.033 Uiso 1 1 calc R U . . .
C12 C 0.4354(2) 0.40020(14) 0.40183(14) 0.0260(4) Uani 1 1 d . . . . .
H12 H 0.361557 0.445910 0.398132 0.031 Uiso 1 1 calc R U . . .
C21 C 0.3876(2) 0.61963(17) 0.29946(14) 0.0301(5) Uani 1 1 d . . . . .
H21 H 0.427980 0.587579 0.251763 0.036 Uiso 1 1 calc R U . . .
C5 C 1.1022(2) 0.51685(15) 0.53735(15) 0.0292(5) Uani 1 1 d . . . . .
C25 C 0.3931(2) 0.66075(14) 0.44929(14) 0.0249(4) Uani 1 1 d . . . . .
H25 H 0.437053 0.656227 0.504333 0.030 Uiso 1 1 calc R U . . .
C7 C 0.8497(2) 0.37708(15) 0.40753(15) 0.0289(5) Uani 1 1 d . . . . .
C4 C 1.0268(2) 0.59134(16) 0.57273(17) 0.0338(5) Uani 1 1 d . . . . .
H4 H 0.939974 0.612866 0.546922 0.041 Uiso 1 1 calc R U . . .
C19 C 0.7311(2) 0.50702(17) 0.23448(13) 0.0291(5) Uani 1 1 d . . . . .
H19 H 0.679212 0.450155 0.237760 0.035 Uiso 1 1 calc R U . . .
C11 C 0.3973(3) 0.30673(15) 0.40623(15) 0.0328(5) Uani 1 1 d . . . . .
H11 H 0.298436 0.288978 0.405586 0.039 Uiso 1 1 calc R U . . .
C8 C 0.6887(2) 0.35941(14) 0.40890(13) 0.0246(4) Uani 1 1 d . . . . .
C6 C 1.0543(3) 0.47037(17) 0.45542(17) 0.0355(5) Uani 1 1 d . . . . .
H6A H 1.074258 0.512286 0.406360 0.043 Uiso 1 1 calc R U . . .
H6B H 1.111369 0.412892 0.446918 0.043 Uiso 1 1 calc R U . . .
C24 C 0.2700(2) 0.71465(16) 0.43860(16) 0.0319(5) Uani 1 1 d . . . . .
H24 H 0.229560 0.747011 0.486111 0.038 Uiso 1 1 calc R U . . .
C10 C 0.5039(3) 0.24010(15) 0.41151(16) 0.0352(5) Uani 1 1 d . . . . .
H10 H 0.478433 0.176180 0.413954 0.042 Uiso 1 1 calc R U . . .
C16 C 0.8823(3) 0.67323(17) 0.22357(16) 0.0357(5) Uani 1 1 d . . . . .
H16 H 0.934068 0.730107 0.219737 0.043 Uiso 1 1 calc R U . . .
C18 C 0.8117(3) 0.52799(19) 0.16123(14) 0.0372(6) Uani 1 1 d . . . . .
H18 H 0.816116 0.485002 0.114937 0.045 Uiso 1 1 calc R U . . .
C9 C 0.6482(3) 0.26606(15) 0.41327(14) 0.0317(5) Uani 1 1 d . . . . .
H9 H 0.720646 0.219522 0.417517 0.038 Uiso 1 1 calc R U . . .
C23 C 0.2067(2) 0.72088(17) 0.35856(17) 0.0358(5) Uani 1 1 d . . . . .
H23 H 0.123279 0.758452 0.350958 0.043 Uiso 1 1 calc R U . . .
C22 C 0.2636(3) 0.6729(2) 0.28898(16) 0.0388(6) Uani 1 1 d . . . . .
H22 H 0.217928 0.676435 0.234377 0.047 Uiso 1 1 calc R U . . .
C2 C 1.2076(3) 0.60095(18) 0.68116(17) 0.0382(6) Uani 1 1 d . . . . .
H2 H 1.247803 0.629015 0.730998 0.046 Uiso 1 1 calc R U . . .
C17 C 0.8849(3) 0.6113(2) 0.15617(15) 0.0385(6) Uani 1 1 d . . . . .
H17 H 0.937746 0.626088 0.105606 0.046 Uiso 1 1 calc R U . . .
C1 C 1.2745(3) 0.52658(18) 0.64183(18) 0.0402(6) Uani 1 1 d . . . . .
H1 H 1.362107 0.504437 0.666220 0.048 Uiso 1 1 calc R U . . .
C3 C 1.0801(3) 0.63339(17) 0.64582(17) 0.0370(5) Uani 1 1 d . . . . .
H3 H 1.029972 0.683894 0.671501 0.044 Uiso 1 1 calc R U . . .
H004 H 0.841(3) 0.4897(18) 0.4792(16) 0.036(7) Uiso 1 1 d . . . . .

loop_
_atom_site_aniso_label
_atom_site_aniso_U_11
_atom_site_aniso_U_22
_atom_site_aniso_U_33
_atom_site_aniso_U_23
_atom_site_aniso_U_13
_atom_site_aniso_U_12
P1 0.0205(2) 0.0147(2) 0.0188(2) -0.00106(19) 0.0026(2) -0.00015(19)
O2 0.0289(7) 0.0189(7) 0.0216(7) -0.0024(5) -0.0011(6) 0.0022(6)
O1 0.0393(9) 0.0435(11) 0.0634(12) -0.0248(9) 0.0099(9) 0.0108(8)
N004 0.0239(9) 0.0238(8) 0.0337(9) -0.0048(8) 0.0039(7) 0.0058(8)
N005 0.0279(9) 0.0312(10) 0.0467(12) 0.0046(9) 0.0046(9) 0.0061(8)
C20 0.0195(9) 0.0155(8) 0.0270(10) 0.0018(7) 0.0031(7) -0.0020(7)
C14 0.0185(8) 0.0239(10) 0.0211(9) 0.0015(7) 0.0019(7) 0.0016(7)
C13 0.0269(9) 0.0156(8) 0.0203(8) -0.0018(7) 0.0061(8) 0.0000(7)
C15 0.0265(10) 0.0244(11) 0.0325(11) 0.0040(9) 0.0037(9) -0.0024(9)
C12 0.0292(9) 0.0219(9) 0.0271(10) -0.0006(9) 0.0054(10) -0.0025(8)
C21 0.0261(10) 0.0379(12) 0.0263(10) -0.0011(9) 0.0030(9) 0.0035(10)
C5 0.0222(10) 0.0222(10) 0.0432(12) 0.0042(9) 0.0071(9) -0.0003(8)
C25 0.0263(10) 0.0205(9) 0.0281(10) -0.0027(8) 0.0030(9) -0.0003(8)
C7 0.0319(11) 0.0228(10) 0.0320(11) -0.0026(9) 0.0036(9) 0.0070(8)
C4 0.0256(11) 0.0248(11) 0.0509(15) -0.0028(10) -0.0001(10) 0.0025(9)
C19 0.0298(11) 0.0344(12) 0.0231(10) -0.0032(9) 0.0021(9) -0.0025(9)
C11 0.0351(11) 0.0261(10) 0.0370(12) 0.0004(9) 0.0074(11) -0.0095(9)
C8 0.0326(10) 0.0178(9) 0.0235(10) -0.0022(8) 0.0027(9) 0.0031(8)
C6 0.0278(11) 0.0332(13) 0.0456(14) -0.0046(10) 0.0105(10) 0.0007(9)
C24 0.0276(11) 0.0229(10) 0.0452(13) -0.0071(10) 0.0084(10) 0.0020(9)
C10 0.0519(14) 0.0176(10) 0.0363(13) 0.0003(9) 0.0052(11) -0.0073(10)
C16 0.0250(10) 0.0376(13) 0.0445(13) 0.0165(11) 0.0059(11) -0.0020(10)
C18 0.0359(12) 0.0549(16) 0.0208(10) -0.0014(10) 0.0050(9) 0.0072(11)
C9 0.0459(13) 0.0178(9) 0.0313(11) -0.0010(8) 0.0013(10) 0.0041(9)
C23 0.0245(10) 0.0311(12) 0.0520(14) 0.0066(11) 0.0032(11) 0.0076(9)
C22 0.0288(11) 0.0524(16) 0.0352(12) 0.0060(12) -0.0039(10) 0.0079(11)
C2 0.0397(13) 0.0359(13) 0.0389(13) 0.0025(11) 0.0023(11) -0.0068(11)
C17 0.0257(10) 0.0618(16) 0.0280(11) 0.0172(11) 0.0075(10) 0.0076(12)
C1 0.0308(12) 0.0407(15) 0.0490(15) 0.0106(12) -0.0020(11) 0.0029(10)
C3 0.0359(12) 0.0247(11) 0.0505(14) -0.0032(11) 0.0059(11) -0.0004(9)

loop_
_atom_type_symbol
_atom_type_description
_atom_type_scat_dispersion_real
_atom_type_scat_dispersion_imag
_atom_type_scat_source
C C 0.0033 0.0016 'International Tables Vol C Tables 4.2.6.8 and 6.1.1.4'
H H 0.0000 0.0000 'International Tables Vol C Tables 4.2.6.8 and 6.1.1.4'
N N 0.0061 0.0033 'International Tables Vol C Tables 4.2.6.8 and 6.1.1.4'
O O 0.0106 0.0060 'International Tables Vol C Tables 4.2.6.8 and 6.1.1.4'
P P 0.1023 0.0942 'International Tables Vol C Tables 4.2.6.8 and 6.1.1.4'

loop_
_geom_angle_atom_site_label_1
_geom_angle_atom_site_label_2
_geom_angle_atom_site_label_3
_geom_angle
_geom_angle_site_symmetry_1
_geom_angle_site_symmetry_3
_geom_angle_publ_flag
O2 P1 C20 109.96(9) . . ?
O2 P1 C14 112.72(9) . . ?
O2 P1 C13 112.69(9) . . ?
C20 P1 C13 108.46(9) . . ?
C14 P1 C20 105.98(9) . . ?
C14 P1 C13 106.71(9) . . ?
C7 N004 C6 120.90(18) . . ?
C7 N004 H004 121.2(17) . . ?
C6 N004 H004 116.2(17) . . ?
C1 N005 C5 117.0(2) . . ?
C21 C20 P1 122.73(16) . . ?
C21 C20 C25 119.76(19) . . ?
C25 C20 P1 117.39(15) . . ?
C15 C14 P1 117.10(16) . . ?
C19 C14 P1 123.38(16) . . ?
C19 C14 C15 119.47(19) . . ?
C12 C13 P1 118.33(15) . . ?
C12 C13 C8 118.74(18) . . ?
C8 C13 P1 122.92(15) . . ?
C14 C15 H15 119.9 . . ?
C16 C15 C14 120.2(2) . . ?
C16 C15 H15 119.9 . . ?
C13 C12 H12 119.3 . . ?
C11 C12 C13 121.3(2) . . ?
C11 C12 H12 119.3 . . ?
C20 C21 H21 120.1 . . ?
C20 C21 C22 119.9(2) . . ?
C22 C21 H21 120.1 . . ?
N005 C5 C4 122.7(2) . . ?
N005 C5 C6 115.4(2) . . ?
C4 C5 C6 121.9(2) . . ?
C20 C25 H25 119.8 . . ?
C24 C25 C20 120.3(2) . . ?
C24 C25 H25 119.8 . . ?
O1 C7 N004 122.7(2) . . ?
O1 C7 C8 119.5(2) . . ?
N004 C7 C8 117.81(18) . . ?
C5 C4 H4 120.5 . . ?
C3 C4 C5 119.0(2) . . ?
C3 C4 H4 120.5 . . ?
C14 C19 H19 120.0 . . ?
C14 C19 C18 119.9(2) . . ?
C18 C19 H19 120.0 . . ?
C12 C11 H11 120.2 . . ?
C10 C11 C12 119.6(2) . . ?
C10 C11 H11 120.2 . . ?
C13 C8 C7 125.66(18) . . ?
C9 C8 C13 119.0(2) . . ?
C9 C8 C7 115.31(19) . . ?
N004 C6 C5 112.58(19) . . ?
N004 C6 H6A 109.1 . . ?
N004 C6 H6B 109.1 . . ?
C5 C6 H6A 109.1 . . ?
C5 C6 H6B 109.1 . . ?
H6A C6 H6B 107.8 . . ?
C25 C24 H24 120.2 . . ?
C23 C24 C25 119.5(2) . . ?
C23 C24 H24 120.2 . . ?
C11 C10 H10 119.9 . . ?
C11 C10 C9 120.2(2) . . ?
C9 C10 H10 119.9 . . ?
C15 C16 H16 120.1 . . ?
C17 C16 C15 119.9(2) . . ?
C17 C16 H16 120.1 . . ?
C19 C18 H18 120.1 . . ?
C17 C18 C19 119.8(2) . . ?
C17 C18 H18 120.1 . . ?
C8 C9 H9 119.4 . . ?
C10 C9 C8 121.1(2) . . ?
C10 C9 H9 119.4 . . ?
C24 C23 H23 119.6 . . ?
C24 C23 C22 120.7(2) . . ?
C22 C23 H23 119.6 . . ?
C21 C22 H22 120.1 . . ?
C23 C22 C21 119.7(2) . . ?
C23 C22 H22 120.1 . . ?
C1 C2 H2 121.0 . . ?
C1 C2 C3 117.9(3) . . ?
C3 C2 H2 121.0 . . ?
C16 C17 C18 120.7(2) . . ?
C16 C17 H17 119.6 . . ?
C18 C17 H17 119.6 . . ?
N005 C1 C2 124.4(2) . . ?
N005 C1 H1 117.8 . . ?
C2 C1 H1 117.8 . . ?
C4 C3 C2 119.0(2) . . ?
C4 C3 H3 120.5 . . ?
C2 C3 H3 120.5 . . ?

loop_
_geom_bond_atom_site_label_1
_geom_bond_atom_site_label_2
_geom_bond_distance
_geom_bond_site_symmetry_2
_geom_bond_publ_flag
P1 O2 1.4956(15) . ?
P1 C20 1.805(2) . ?
P1 C14 1.799(2) . ?
P1 C13 1.8124(19) . ?
O1 C7 1.226(3) . ?
N004 C7 1.343(3) . ?
N004 C6 1.458(3) . ?
N004 H004 0.90(3) . ?
N005 C5 1.340(3) . ?
N005 C1 1.336(3) . ?
C20 C21 1.389(3) . ?
C20 C25 1.391(3) . ?
C14 C15 1.394(3) . ?
C14 C19 1.389(3) . ?
C13 C12 1.397(3) . ?
C13 C8 1.414(3) . ?
C15 H15 0.9500 . ?
C15 C16 1.388(3) . ?
C12 H12 0.9500 . ?
C12 C11 1.392(3) . ?
C21 H21 0.9500 . ?
C21 C22 1.389(3) . ?
C5 C4 1.392(3) . ?
C5 C6 1.506(3) . ?
C25 H25 0.9500 . ?
C25 C24 1.388(3) . ?
C7 C8 1.511(3) . ?
C4 H4 0.9500 . ?
C4 C3 1.379(3) . ?
C19 H19 0.9500 . ?
C19 C18 1.395(3) . ?
C11 H11 0.9500 . ?
C11 C10 1.378(3) . ?
C8 C9 1.396(3) . ?
C6 H6A 0.9900 . ?
C6 H6B 0.9900 . ?
C24 H24 0.9500 . ?
C24 C23 1.378(4) . ?
C10 H10 0.9500 . ?
C10 C9 1.387(3) . ?
C16 H16 0.9500 . ?
C16 C17 1.376(4) . ?
C18 H18 0.9500 . ?
C18 C17 1.379(4) . ?
C9 H9 0.9500 . ?
C23 H23 0.9500 . ?
C23 C22 1.387(4) . ?
C22 H22 0.9500 . ?
C2 H2 0.9500 . ?
C2 C1 1.379(4) . ?
C2 C3 1.382(4) . ?
C17 H17 0.9500 . ?
C1 H1 0.9500 . ?
C3 H3 0.9500 . ?

loop_
_geom_torsion_atom_site_label_1
_geom_torsion_atom_site_label_2
_geom_torsion_atom_site_label_3
_geom_torsion_atom_site_label_4
_geom_torsion
_geom_torsion_site_symmetry_1
_geom_torsion_site_symmetry_2
_geom_torsion_site_symmetry_3
_geom_torsion_site_symmetry_4
_geom_torsion_publ_flag
P1 C20 C21 C22 -176.22(18) . . . . ?
P1 C20 C25 C24 175.83(16) . . . . ?
P1 C14 C15 C16 -176.30(17) . . . . ?
P1 C14 C19 C18 176.95(17) . . . . ?
P1 C13 C12 C11 -179.51(17) . . . . ?
P1 C13 C8 C7 -3.3(3) . . . . ?
P1 C13 C8 C9 179.43(17) . . . . ?
O2 P1 C20 C21 157.58(17) . . . . ?
O2 P1 C20 C25 -18.47(18) . . . . ?
O2 P1 C14 C15 -38.34(18) . . . . ?
O2 P1 C14 C19 144.39(17) . . . . ?
O2 P1 C13 C12 115.48(17) . . . . ?
O2 P1 C13 C8 -63.53(19) . . . . ?
O1 C7 C8 C13 -137.8(2) . . . . ?
O1 C7 C8 C9 39.6(3) . . . . ?
N004 C7 C8 C13 45.3(3) . . . . ?
N004 C7 C8 C9 -137.4(2) . . . . ?
N005 C5 C4 C3 0.5(3) . . . . ?
N005 C5 C6 N004 133.3(2) . . . . ?
C20 P1 C14 C15 81.98(17) . . . . ?
C20 P1 C14 C19 -95.30(19) . . . . ?
C20 P1 C13 C12 -6.5(2) . . . . ?
C20 P1 C13 C8 174.49(17) . . . . ?
C20 C21 C22 C23 1.2(4) . . . . ?
C20 C25 C24 C23 0.0(3) . . . . ?
C14 P1 C20 C21 35.5(2) . . . . ?
C14 P1 C20 C25 -140.56(15) . . . . ?
C14 P1 C13 C12 -120.28(17) . . . . ?
C14 P1 C13 C8 60.71(19) . . . . ?
C14 C15 C16 C17 -0.6(3) . . . . ?
C14 C19 C18 C17 -1.1(3) . . . . ?
C13 P1 C20 C21 -78.78(19) . . . . ?
C13 P1 C20 C25 105.17(16) . . . . ?
C13 P1 C14 C15 -162.56(16) . . . . ?
C13 P1 C14 C19 20.2(2) . . . . ?
C13 C12 C11 C10 -0.1(4) . . . . ?
C13 C8 C9 C10 0.1(3) . . . . ?
C15 C14 C19 C18 -0.3(3) . . . . ?
C15 C16 C17 C18 -0.8(4) . . . . ?
C12 C13 C8 C7 177.7(2) . . . . ?
C12 C13 C8 C9 0.4(3) . . . . ?
C12 C11 C10 C9 0.6(4) . . . . ?
C21 C20 C25 C24 -0.3(3) . . . . ?
C5 N005 C1 C2 1.2(4) . . . . ?
C5 C4 C3 C2 0.7(4) . . . . ?
C25 C20 C21 C22 -0.3(3) . . . . ?
C25 C24 C23 C22 0.9(4) . . . . ?
C7 N004 C6 C5 -154.3(2) . . . . ?
C7 C8 C9 C10 -177.4(2) . . . . ?
C4 C5 C6 N004 -48.9(3) . . . . ?
C19 C14 C15 C16 1.1(3) . . . . ?
C19 C18 C17 C16 1.6(4) . . . . ?
C11 C10 C9 C8 -0.6(4) . . . . ?
C8 C13 C12 C11 -0.4(3) . . . . ?
C6 N004 C7 O1 5.5(4) . . . . ?
C6 N004 C7 C8 -177.7(2) . . . . ?
C6 C5 C4 C3 -177.1(2) . . . . ?
C24 C23 C22 C21 -1.5(4) . . . . ?
C1 N005 C5 C4 -1.4(3) . . . . ?
C1 N005 C5 C6 176.4(2) . . . . ?
C1 C2 C3 C4 -0.9(4) . . . . ?
C3 C2 C1 N005 0.0(4) . . . . ?
